data_7062553
loop_
_publ_author_name
'Nguyen Tran, Anh Thu'
'Wu, Zhiyuan'
'Chung, Duy T. M.'
'Nalaoh, Phattananawee'
'Lindsey, Jonathan S.'

_publ_section_title
;
 Synthesis of model southern rim structures of photosynthetic
 tetrapyrroles and phyllobilins
;
_journal_issue 29
_journal_name_full 'New Journal of Chemistry'
_journal_page_first 13626
_journal_page_last 13637
_journal_paper_doi 10.1039/D3NJ02515B
_journal_volume 47
_journal_year 2023
_chemical_absolute_configuration rmad
_chemical_formula_moiety 'C15 H11 Cl3 N2 O4'
_chemical_formula_sum 'C15 H11 Cl3 N2 O4'
_chemical_formula_weight 389.61
_space_group_crystal_system monoclinic
_space_group_IT_number 4
_space_group_name_Hall 'P 2yb'
_space_group_name_H-M_alt 'P 1 21 1'
_atom_sites_solution_hydrogens mixed
_atom_sites_solution_primary dual
_audit_creation_date 2022-12-04
_audit_creation_method
;
Olex2 1.2
(compiled 2018.05.29 svn.r3508 for OlexSys, GUI svn.r5506)
;
_audit_update_record
;
2023-05-29 deposited with the CCDC.	2023-06-28 downloaded from the CCDC.
;
_cell_angle_alpha 90
_cell_angle_beta 97.4220(10)
_cell_angle_gamma 90
_cell_formula_units_Z 2
_cell_length_a 6.6066(2)
_cell_length_b 12.8897(5)
_cell_length_c 9.5387(4)
_cell_measurement_reflns_used 6643
_cell_measurement_temperature 100(2)
_cell_measurement_theta_max 27.48
_cell_measurement_theta_min 2.67
_cell_volume 805.48(5)
_computing_cell_refinement 'SAINT V8.40B (?, 2016)'
_computing_data_reduction 'SAINT V8.40B (?, 2016)'
_computing_molecular_graphics 'Olex2 (Dolomanov et al., 2009)'
_computing_publication_material 'Olex2 (Dolomanov et al., 2009)'
_computing_structure_refinement 'XL (Sheldrick, 2008)'
_computing_structure_solution 'XT (Sheldrick, 2015)'
_diffrn_ambient_temperature 100.0
_diffrn_measured_fraction_theta_full 0.999
_diffrn_measured_fraction_theta_max 0.999
_diffrn_measurement_device_type 'Bruker APEX-II CCD'
_diffrn_measurement_method '\f and \w scans'
_diffrn_radiation_type MoK\a
_diffrn_radiation_wavelength 0.71073
_diffrn_reflns_av_R_equivalents 0.0329
_diffrn_reflns_av_unetI/netI 0.0327
_diffrn_reflns_Laue_measured_fraction_full 0.999
_diffrn_reflns_Laue_measured_fraction_max 0.999
_diffrn_reflns_limit_h_max 8
_diffrn_reflns_limit_h_min -7
_diffrn_reflns_limit_k_max 16
_diffrn_reflns_limit_k_min -16
_diffrn_reflns_limit_l_max 12
_diffrn_reflns_limit_l_min -12
_diffrn_reflns_number 11749
_diffrn_reflns_point_group_measured_fraction_full 0.999
_diffrn_reflns_point_group_measured_fraction_max 0.993
_diffrn_reflns_theta_full 25.242
_diffrn_reflns_theta_max 26.716
_diffrn_reflns_theta_min 2.153
_diffrn_standards_number 0
_exptl_absorpt_coefficient_mu 0.592
_exptl_absorpt_correction_T_max 0.7456
_exptl_absorpt_correction_T_min 0.6616
_exptl_absorpt_correction_type multi-scan
_exptl_absorpt_process_details
;
SADABS-2016/2 (Bruker,2016/2) was used for absorption correction.
wR2(int) was 0.1332 before and 0.0457 after correction.
The Ratio of minimum to maximum transmission is 0.8873.
The \l/2 correction factor is Not present.
;
_exptl_crystal_colour 'clear light colourless'
_exptl_crystal_colour_lustre clear
_exptl_crystal_colour_modifier light
_exptl_crystal_colour_primary colourless
_exptl_crystal_density_diffrn 1.606
_exptl_crystal_description plate
_exptl_crystal_F_000 396
_exptl_crystal_size_max 0.203
_exptl_crystal_size_mid 0.186
_exptl_crystal_size_min 0.022
_refine_diff_density_max 0.196
_refine_diff_density_min -0.184
_refine_diff_density_rms 0.044
_refine_ls_abs_structure_details
;
 Flack x determined using 1436 quotients [(I+)-(I-)]/[(I+)+(I-)]
 (Parsons, Flack and Wagner, Acta Cryst. B69 (2013) 249-259).
;
_refine_ls_abs_structure_Flack -0.04(2)
_refine_ls_extinction_method none
_refine_ls_goodness_of_fit_ref 1.028
_refine_ls_hydrogen_treatment mixed
_refine_ls_matrix_type full
_refine_ls_number_parameters 226
_refine_ls_number_reflns 3398
_refine_ls_number_restraints 1
_refine_ls_restrained_S_all 1.028
_refine_ls_R_factor_all 0.0286
_refine_ls_R_factor_gt 0.0254
_refine_ls_shift/su_max 0.000
_refine_ls_shift/su_mean 0.000
_refine_ls_structure_factor_coef Fsqd
_refine_ls_weighting_details 'w=1/[\s^2^(Fo^2^)+(0.0241P)^2^+0.1918P] where P=(Fo^2^+2Fc^2^)/3'
_refine_ls_weighting_scheme calc
_refine_ls_wR_factor_gt 0.0550
_refine_ls_wR_factor_ref 0.0566
_reflns_Friedel_coverage 0.902
_reflns_Friedel_fraction_full 0.999
_reflns_Friedel_fraction_max 0.987
_reflns_number_gt 3211
_reflns_number_total 3398
_reflns_threshold_expression 'I > 2\s(I)'
_cod_data_source_file d3nj02515b2.cif
_cod_data_source_block ncsu_t1
_cod_depositor_comments 'Adding full bibliography for 7062551--7062554.cif.'
_cod_database_code 7062553
_shelx_shelxl_version_number 2018/3
_shelx_space_group_comment
;
The symmetry employed for this shelxl refinement is uniquely defined
by the following loop, which should always be used as a source of
symmetry information in preference to the above space-group names.
They are only intended as comments.
;
_shelx_estimated_absorpt_t_max 0.987
_shelx_estimated_absorpt_t_min 0.889
_olex2_refinement_description
;
1. Fixed Uiso
 At 1.2 times of:
  All C(H) groups
 At 1.5 times of:
  All C(H,H,H) groups
2.a Ternary CH refined with riding coordinates:
 C3(H3), C4(H4)
2.b Aromatic/amide H refined with riding coordinates:
 C9(H9), C10(H10), C13(H13), C14(H14)
2.c Idealised Me refined as rotating group:
 C1(H1A,H1B,H1C)
;
_olex2_submission_special_instructions 'No special instructions were received'

loop_
_space_group_symop_operation_xyz
'x, y, z'
'-x, y+1/2, -z'

loop_
_atom_site_label
_atom_site_type_symbol
_atom_site_fract_x
_atom_site_fract_y
_atom_site_fract_z
_atom_site_U_iso_or_equiv
_atom_site_adp_type
_atom_site_occupancy
_atom_site_site_symmetry_order
_atom_site_calc_flag
_atom_site_refinement_flags_posn
_atom_site_refinement_flags_adp
_atom_site_refinement_flags_occupancy
_atom_site_disorder_assembly
_atom_site_disorder_group
Cl1 Cl -0.18142(10) 0.57164(6) 1.05509(7) 0.02410(17) Uani 1 1 d . . . . .
Cl2 Cl 0.01895(11) 0.37659(6) 1.02344(7) 0.02448(17) Uani 1 1 d . . . . .
Cl3 Cl 0.25602(10) 0.56106(6) 1.12025(7) 0.02167(16) Uani 1 1 d . . . . .
O1 O 0.9319(3) 0.66255(16) 0.4364(2) 0.0208(4) Uani 1 1 d . . . . .
O2 O -0.0495(3) 0.60387(15) 0.7882(2) 0.0212(5) Uani 1 1 d . . . . .
O3 O 1.0079(3) 0.44019(16) 0.3890(2) 0.0184(4) Uani 1 1 d . . . . .
O4 O 0.6120(3) 0.66956(16) 0.3212(2) 0.0235(5) Uani 1 1 d . . . . .
N1 N 0.2583(4) 0.52281(17) 0.6526(2) 0.0137(5) Uani 1 1 d . . . . .
H1 H 0.168(5) 0.566(3) 0.593(3) 0.024(8) Uiso 1 1 d . . . . .
N2 N 0.3457(4) 0.32287(19) 0.3336(3) 0.0171(5) Uani 1 1 d . . . . .
H2 H 0.213(6) 0.329(3) 0.336(4) 0.028(9) Uiso 1 1 d . . . . .
C1 C 0.9840(5) 0.7530(2) 0.3585(3) 0.0248(7) Uani 1 1 d . . . . .
H1A H 0.961268 0.738137 0.256956 0.037 Uiso 1 1 calc GR . . . .
H1B H 1.127812 0.770655 0.386457 0.037 Uiso 1 1 calc GR . . . .
H1C H 0.898018 0.811568 0.379416 0.037 Uiso 1 1 calc GR . . . .
C2 C 0.7402(4) 0.6271(2) 0.4022(3) 0.0162(6) Uani 1 1 d . . . . .
C3 C 0.7142(4) 0.5248(2) 0.4750(3) 0.0146(6) Uani 1 1 d . . . . .
H3 H 0.777966 0.529392 0.575710 0.018 Uiso 1 1 calc R . . . .
C4 C 0.4872(4) 0.4910(2) 0.4698(3) 0.0133(5) Uani 1 1 d . . . . .
H4 H 0.396545 0.543850 0.416934 0.016 Uiso 1 1 calc R . . . .
C5 C 0.4247(4) 0.4754(2) 0.6147(3) 0.0145(5) Uani 1 1 d . . . . .
C6 C 0.2363(4) 0.4968(2) 0.7918(3) 0.0149(6) Uani 1 1 d . . . . .
C7 C 0.0696(4) 0.5422(2) 0.8522(3) 0.0158(6) Uani 1 1 d . . . . .
C8 C 0.0411(4) 0.5135(2) 1.0070(3) 0.0179(6) Uani 1 1 d . . . . .
C9 C 0.3990(4) 0.4316(2) 0.8394(3) 0.0199(6) Uani 1 1 d . . . . .
H9 H 0.425611 0.401514 0.930839 0.024 Uiso 1 1 calc R . . . .
C10 C 0.5150(4) 0.4186(2) 0.7296(3) 0.0202(6) Uani 1 1 d . . . . .
H10 H 0.635391 0.377893 0.732574 0.024 Uiso 1 1 calc R . . . .
C11 C 0.8246(4) 0.4388(2) 0.3974(3) 0.0146(5) Uani 1 1 d . . . . .
C12 C 0.6722(4) 0.3653(2) 0.3441(3) 0.0148(5) Uani 1 1 d . . . . .
C13 C 0.6417(4) 0.2720(2) 0.2625(3) 0.0201(6) Uani 1 1 d . . . . .
H13 H 0.741446 0.234384 0.220123 0.024 Uiso 1 1 calc R . . . .
C14 C 0.4396(5) 0.2484(2) 0.2583(3) 0.0212(6) Uani 1 1 d . . . . .
H14 H 0.373472 0.190274 0.211308 0.025 Uiso 1 1 calc R . . . .
C15 C 0.4867(4) 0.3933(2) 0.3838(3) 0.0137(5) Uani 1 1 d . . . . .

loop_
_atom_site_aniso_label
_atom_site_aniso_U_11
_atom_site_aniso_U_22
_atom_site_aniso_U_33
_atom_site_aniso_U_23
_atom_site_aniso_U_13
_atom_site_aniso_U_12
Cl1 0.0181(3) 0.0383(4) 0.0171(3) -0.0024(3) 0.0068(3) 0.0038(3)
Cl2 0.0305(4) 0.0237(4) 0.0203(4) 0.0025(3) 0.0074(3) -0.0049(3)
Cl3 0.0185(3) 0.0315(4) 0.0144(3) -0.0026(3) -0.0004(2) -0.0025(3)
O1 0.0208(11) 0.0188(10) 0.0227(11) 0.0019(8) 0.0027(9) -0.0074(8)
O2 0.0180(10) 0.0290(12) 0.0173(10) 0.0017(8) 0.0042(8) 0.0062(8)
O3 0.0112(9) 0.0224(10) 0.0219(10) 0.0010(9) 0.0035(8) -0.0008(8)
O4 0.0233(11) 0.0201(10) 0.0264(11) 0.0048(9) 0.0010(9) 0.0018(9)
N1 0.0138(11) 0.0147(11) 0.0128(11) 0.0002(9) 0.0022(9) 0.0007(9)
N2 0.0115(12) 0.0196(12) 0.0209(12) -0.0026(10) 0.0043(10) -0.0020(10)
C1 0.0322(17) 0.0188(15) 0.0244(16) 0.0001(12) 0.0067(13) -0.0109(13)
C2 0.0209(15) 0.0148(13) 0.0138(14) -0.0031(11) 0.0048(12) -0.0013(11)
C3 0.0136(13) 0.0171(13) 0.0130(13) -0.0016(10) 0.0011(11) -0.0004(11)
C4 0.0130(13) 0.0155(13) 0.0113(13) -0.0008(10) 0.0012(11) 0.0016(10)
C5 0.0110(13) 0.0157(13) 0.0170(14) -0.0020(10) 0.0023(11) -0.0010(10)
C6 0.0161(14) 0.0155(13) 0.0133(13) -0.0002(11) 0.0035(11) -0.0026(11)
C7 0.0140(13) 0.0198(14) 0.0134(13) -0.0029(10) 0.0014(11) -0.0036(11)
C8 0.0153(14) 0.0214(14) 0.0171(15) -0.0026(12) 0.0028(11) 0.0003(12)
C9 0.0221(14) 0.0215(15) 0.0167(13) 0.0025(12) 0.0043(12) 0.0031(12)
C10 0.0197(14) 0.0208(14) 0.0205(15) 0.0017(12) 0.0050(12) 0.0052(12)
C11 0.0147(13) 0.0155(13) 0.0134(12) 0.0047(11) 0.0006(10) 0.0024(11)
C12 0.0138(13) 0.0146(13) 0.0161(13) 0.0018(11) 0.0026(10) 0.0011(10)
C13 0.0196(15) 0.0151(13) 0.0268(16) -0.0026(12) 0.0078(12) 0.0016(12)
C14 0.0227(16) 0.0169(15) 0.0250(16) -0.0064(12) 0.0072(12) -0.0033(12)
C15 0.0141(13) 0.0146(14) 0.0125(13) 0.0015(10) 0.0024(10) -0.0008(10)

loop_
_atom_type_symbol
_atom_type_description
_atom_type_scat_dispersion_real
_atom_type_scat_dispersion_imag
_atom_type_scat_source
C C 0.0033 0.0016 'International Tables Vol C Tables 4.2.6.8 and 6.1.1.4'
H H 0.0000 0.0000 'International Tables Vol C Tables 4.2.6.8 and 6.1.1.4'
Cl Cl 0.1484 0.1585 'International Tables Vol C Tables 4.2.6.8 and 6.1.1.4'
N N 0.0061 0.0033 'International Tables Vol C Tables 4.2.6.8 and 6.1.1.4'
O O 0.0106 0.0060 'International Tables Vol C Tables 4.2.6.8 and 6.1.1.4'

loop_
_geom_angle_atom_site_label_1
_geom_angle_atom_site_label_2
_geom_angle_atom_site_label_3
_geom_angle
_geom_angle_site_symmetry_1
_geom_angle_site_symmetry_3
_geom_angle_publ_flag
C2 O1 C1 115.3(2) . . ?
C5 N1 H1 125.1(19) . . ?
C5 N1 C6 109.6(2) . . ?
C6 N1 H1 125.3(19) . . ?
C14 N2 H2 126(2) . . ?
C15 N2 H2 125(2) . . ?
C15 N2 C14 108.3(2) . . ?
O1 C1 H1A 109.5 . . ?
O1 C1 H1B 109.5 . . ?
O1 C1 H1C 109.5 . . ?
H1A C1 H1B 109.5 . . ?
H1A C1 H1C 109.5 . . ?
H1B C1 H1C 109.5 . . ?
O1 C2 C3 110.2(2) . . ?
O4 C2 O1 124.3(3) . . ?
O4 C2 C3 125.5(3) . . ?
C2 C3 H3 109.4 . . ?
C2 C3 C4 113.4(2) . . ?
C2 C3 C11 108.3(2) . . ?
C4 C3 H3 109.4 . . ?
C4 C3 C11 107.0(2) . . ?
C11 C3 H3 109.4 . . ?
C3 C4 H4 109.7 . . ?
C5 C4 C3 112.7(2) . . ?
C5 C4 H4 109.7 . . ?
C15 C4 C3 100.8(2) . . ?
C15 C4 H4 109.7 . . ?
C15 C4 C5 114.1(2) . . ?
N1 C5 C4 121.0(2) . . ?
N1 C5 C10 108.0(2) . . ?
C10 C5 C4 130.9(2) . . ?
N1 C6 C7 117.7(2) . . ?
C9 C6 N1 106.5(2) . . ?
C9 C6 C7 135.7(3) . . ?
O2 C7 C6 122.8(2) . . ?
O2 C7 C8 118.6(2) . . ?
C6 C7 C8 118.6(2) . . ?
Cl1 C8 Cl2 108.50(15) . . ?
Cl1 C8 Cl3 108.82(15) . . ?
Cl3 C8 Cl2 110.87(16) . . ?
C7 C8 Cl1 110.7(2) . . ?
C7 C8 Cl2 109.91(19) . . ?
C7 C8 Cl3 108.06(19) . . ?
C6 C9 H9 126.1 . . ?
C10 C9 C6 107.8(2) . . ?
C10 C9 H9 126.1 . . ?
C5 C10 H10 126.0 . . ?
C9 C10 C5 108.0(3) . . ?
C9 C10 H10 126.0 . . ?
O3 C11 C3 123.1(2) . . ?
O3 C11 C12 130.2(3) . . ?
C12 C11 C3 106.7(2) . . ?
C11 C12 C13 142.5(3) . . ?
C15 C12 C11 109.9(2) . . ?
C15 C12 C13 107.6(2) . . ?
C12 C13 H13 127.1 . . ?
C14 C13 C12 105.8(2) . . ?
C14 C13 H13 127.1 . . ?
N2 C14 H14 125.3 . . ?
C13 C14 N2 109.3(2) . . ?
C13 C14 H14 125.3 . . ?
N2 C15 C4 135.5(2) . . ?
N2 C15 C12 109.0(2) . . ?
C12 C15 C4 115.5(2) . . ?

loop_
_geom_bond_atom_site_label_1
_geom_bond_atom_site_label_2
_geom_bond_distance
_geom_bond_site_symmetry_2
_geom_bond_publ_flag
Cl1 C8 1.763(3) . ?
Cl2 C8 1.780(3) . ?
Cl3 C8 1.778(3) . ?
O1 C1 1.448(3) . ?
O1 C2 1.346(3) . ?
O2 C7 1.224(3) . ?
O3 C11 1.224(3) . ?
O4 C2 1.203(4) . ?
N1 H1 0.95(3) . ?
N1 C5 1.348(3) . ?
N1 C6 1.395(3) . ?
N2 H2 0.88(4) . ?
N2 C14 1.392(4) . ?
N2 C15 1.344(4) . ?
C1 H1A 0.9800 . ?
C1 H1B 0.9800 . ?
C1 H1C 0.9800 . ?
C2 C3 1.509(4) . ?
C3 H3 1.0000 . ?
C3 C4 1.556(4) . ?
C3 C11 1.565(4) . ?
C4 H4 1.0000 . ?
C4 C5 1.506(4) . ?
C4 C15 1.502(4) . ?
C5 C10 1.387(4) . ?
C6 C7 1.432(4) . ?
C6 C9 1.394(4) . ?
C7 C8 1.557(4) . ?
C9 H9 0.9500 . ?
C9 C10 1.386(4) . ?
C10 H10 0.9500 . ?
C11 C12 1.427(4) . ?
C12 C13 1.433(4) . ?
C12 C15 1.376(4) . ?
C13 H13 0.9500 . ?
C13 C14 1.365(4) . ?
C14 H14 0.9500 . ?

loop_
_geom_torsion_atom_site_label_1
_geom_torsion_atom_site_label_2
_geom_torsion_atom_site_label_3
_geom_torsion_atom_site_label_4
_geom_torsion
_geom_torsion_site_symmetry_1
_geom_torsion_site_symmetry_2
_geom_torsion_site_symmetry_3
_geom_torsion_site_symmetry_4
_geom_torsion_publ_flag
O1 C2 C3 C4 166.6(2) . . . . ?
O1 C2 C3 C11 -74.8(3) . . . . ?
O2 C7 C8 Cl1 4.9(3) . . . . ?
O2 C7 C8 Cl2 124.7(2) . . . . ?
O2 C7 C8 Cl3 -114.2(2) . . . . ?
O3 C11 C12 C13 -2.9(6) . . . . ?
O3 C11 C12 C15 177.6(3) . . . . ?
O4 C2 C3 C4 -15.9(4) . . . . ?
O4 C2 C3 C11 102.7(3) . . . . ?
N1 C5 C10 C9 0.4(3) . . . . ?
N1 C6 C7 O2 -1.8(4) . . . . ?
N1 C6 C7 C8 179.5(2) . . . . ?
N1 C6 C9 C10 -0.4(3) . . . . ?
C1 O1 C2 O4 -5.4(4) . . . . ?
C1 O1 C2 C3 172.0(2) . . . . ?
C2 C3 C4 C5 -121.8(2) . . . . ?
C2 C3 C4 C15 116.2(2) . . . . ?
C2 C3 C11 O3 60.9(3) . . . . ?
C2 C3 C11 C12 -119.1(2) . . . . ?
C3 C4 C5 N1 127.5(3) . . . . ?
C3 C4 C5 C10 -50.5(4) . . . . ?
C3 C4 C15 N2 -178.4(3) . . . . ?
C3 C4 C15 C12 1.9(3) . . . . ?
C3 C11 C12 C13 177.1(3) . . . . ?
C3 C11 C12 C15 -2.3(3) . . . . ?
C4 C3 C11 O3 -176.5(2) . . . . ?
C4 C3 C11 C12 3.4(3) . . . . ?
C4 C5 C10 C9 178.6(3) . . . . ?
C5 N1 C6 C7 178.5(2) . . . . ?
C5 N1 C6 C9 0.7(3) . . . . ?
C5 C4 C15 N2 60.6(4) . . . . ?
C5 C4 C15 C12 -119.1(3) . . . . ?
C6 N1 C5 C4 -179.1(2) . . . . ?
C6 N1 C5 C10 -0.7(3) . . . . ?
C6 C7 C8 Cl1 -176.3(2) . . . . ?
C6 C7 C8 Cl2 -56.5(3) . . . . ?
C6 C7 C8 Cl3 64.6(3) . . . . ?
C6 C9 C10 C5 0.0(3) . . . . ?
C7 C6 C9 C10 -177.7(3) . . . . ?
C9 C6 C7 O2 175.3(3) . . . . ?
C9 C6 C7 C8 -3.4(5) . . . . ?
C11 C3 C4 C5 118.9(2) . . . . ?
C11 C3 C4 C15 -3.1(2) . . . . ?
C11 C12 C13 C14 -179.9(4) . . . . ?
C11 C12 C15 N2 -179.6(2) . . . . ?
C11 C12 C15 C4 0.3(3) . . . . ?
C12 C13 C14 N2 -0.1(3) . . . . ?
C13 C12 C15 N2 0.8(3) . . . . ?
C13 C12 C15 C4 -179.4(2) . . . . ?
C14 N2 C15 C4 179.4(3) . . . . ?
C14 N2 C15 C12 -0.8(3) . . . . ?
C15 N2 C14 C13 0.6(3) . . . . ?
C15 C4 C5 N1 -118.4(3) . . . . ?
C15 C4 C5 C10 63.6(4) . . . . ?
C15 C12 C13 C14 -0.4(3) . . . . ?
